data_2013428
loop_
_publ_author_name
'Fonari, Marina S.'
'Simonov, Yurii A.'
'Lipkowski, Janusz'
'Yavolovskii, Arkadii  A.'

_publ_section_title
;
 1-(4-Methylamino-1,2,5-thiadiazole-3-carbonyl)thiosemicarbazide
;
_journal_issue 9
_journal_name_full 'Acta Crystallographica Section C'
_journal_page_first o491
_journal_page_last o493
_journal_paper_doi 10.1107/S0108270103014136
_journal_volume 59
_journal_year 2003
_chemical_formula_iupac 'C5 H8 N6 O1 S2'
_chemical_formula_moiety 'C5 H8 N6 O1 S2'
_chemical_formula_sum 'C5 H8 N6 O S2'
_chemical_formula_weight 232.29
_chemical_name_common
;
Thioamide hydrazide of 4-N-methylamino-3-carbonic acid
;
_chemical_name_systematic
;
Thioamide hydrazide of 4-N-methylamino-3-carbonic acid
;
_space_group_IT_number 2
_symmetry_cell_setting triclinic
_symmetry_space_group_name_Hall '-P 1'
_symmetry_space_group_name_H-M 'P -1'
_atom_sites_solution_hydrogens geom
_atom_sites_solution_primary direct
_atom_sites_solution_secondary difmap
_audit_creation_method SHELXL-97
_cell_angle_alpha 95.280(10)
_cell_angle_beta 91.970(10)
_cell_angle_gamma 97.210(10)
_cell_formula_units_Z 2
_cell_length_a 4.6600(10)
_cell_length_b 7.288(2)
_cell_length_c 14.868(4)
_cell_measurement_reflns_used 24
_cell_measurement_temperature 293(2)
_cell_measurement_theta_max 16.20
_cell_measurement_theta_min 5.60
_cell_volume 498.3(2)
_computing_cell_refinement 'KM4 Software'
_computing_data_collection 'KM4 Software (Galdecki et al., 1996)'
_computing_data_reduction 'KM4 Software'
_computing_molecular_graphics 'ORTEPIII (Farrugia, 1997)'
_computing_publication_material SHELXL97
_computing_structure_refinement 'SHELXL97 (Sheldrick, 1997)'
_computing_structure_solution 'SHELXS97 (Sheldrick, 1997)'
_diffrn_ambient_temperature 293(2)
_diffrn_measured_fraction_theta_full 0.982
_diffrn_measured_fraction_theta_max 0.982
_diffrn_measurement_device_type 'KUMA KM-4'
_diffrn_measurement_method \w-2\q
_diffrn_radiation_monochromator graphite
_diffrn_radiation_source 'fine-focus sealed tube'
_diffrn_radiation_type MoK\a
_diffrn_radiation_wavelength 0.71070
_diffrn_reflns_av_R_equivalents 0.0000
_diffrn_reflns_av_sigmaI/netI 0.0343
_diffrn_reflns_limit_h_max 7
_diffrn_reflns_limit_h_min 0
_diffrn_reflns_limit_k_max 11
_diffrn_reflns_limit_k_min -11
_diffrn_reflns_limit_l_max 23
_diffrn_reflns_limit_l_min -23
_diffrn_reflns_number 4300
_diffrn_reflns_theta_full 34.94
_diffrn_reflns_theta_max 34.94
_diffrn_reflns_theta_min 2.75
_diffrn_standards_decay_% 0
_diffrn_standards_interval_count 100
_diffrn_standards_number 3
_exptl_absorpt_coefficient_mu 0.512
_exptl_absorpt_correction_type none
_exptl_crystal_colour 'pale yellow'
_exptl_crystal_density_diffrn 1.548
_exptl_crystal_density_method 'not measured'
_exptl_crystal_description prism
_exptl_crystal_F_000 240
_exptl_crystal_size_max 0.35
_exptl_crystal_size_mid 0.20
_exptl_crystal_size_min 0.15
_refine_diff_density_max 0.357
_refine_diff_density_min -0.436
_refine_ls_extinction_method none
_refine_ls_goodness_of_fit_ref 1.024
_refine_ls_hydrogen_treatment mixed
_refine_ls_matrix_type full
_refine_ls_number_parameters 148
_refine_ls_number_reflns 4300
_refine_ls_number_restraints 5
_refine_ls_restrained_S_all 1.025
_refine_ls_R_factor_all 0.0651
_refine_ls_R_factor_gt 0.0436
_refine_ls_shift/su_max 0.001
_refine_ls_shift/su_mean 0.000
_refine_ls_structure_factor_coef Fsqd
_refine_ls_weighting_details 'calc w=1/[\s^2^(Fo^2^)+(0.0463P)^2^+0.1303P] where P=(Fo^2^+2Fc^2^)/3'
_refine_ls_weighting_scheme calc
_refine_ls_wR_factor_gt 0.1005
_refine_ls_wR_factor_ref 0.1091
_reflns_number_gt 3297
_reflns_number_total 4300
_reflns_threshold_expression I>2\s(I)
_cod_data_source_file fg1695.cif
_cod_data_source_block I
_cod_original_sg_symbol_H-M P-1
_cod_original_formula_sum 'C5 H8 N6 O1 S2'
_cod_database_code 2013428
_cod_database_fobs_code 2013428

loop_
_symmetry_equiv_pos_as_xyz
'x, y, z'
'-x, -y, -z'

loop_
_atom_site_label
_atom_site_fract_x
_atom_site_fract_y
_atom_site_fract_z
_atom_site_U_iso_or_equiv
_atom_site_adp_type
_atom_site_calc_flag
_atom_site_refinement_flags
_atom_site_occupancy
_atom_site_disorder_assembly
_atom_site_disorder_group
_atom_site_type_symbol
S1 0.70747(7) 0.32958(5) 0.38184(2) 0.03459(9) Uani d . 1 . . S
S2 0.46198(9) 0.19226(6) 0.91932(2) 0.04630(11) Uani d . 1 . . S
O1 0.9639(2) 0.09447(14) 0.65215(6) 0.0378(2) Uani d . 1 . . O
N1 0.6526(2) 0.30818(17) 0.64399(7) 0.0338(2) Uani d D 1 . . N
H1 0.546(4) 0.379(3) 0.6720(12) 0.054(5) Uiso d D 1 . . H
N2 0.7428(2) 0.34744(16) 0.55940(7) 0.0333(2) Uani d D 1 . . N
H2 0.889(4) 0.431(2) 0.5592(12) 0.048(5) Uiso d D 1 . . H
N3 0.3273(2) 0.18300(16) 0.49303(8) 0.0345(2) Uani d D 1 . . N
H31 0.224(4) 0.141(2) 0.4443(10) 0.047(5) Uiso d D 1 . . H
H32 0.272(4) 0.162(3) 0.5459(10) 0.055(5) Uiso d D 1 . . H
N4 0.9296(3) -0.11974(19) 0.80248(8) 0.0447(3) Uani d D 1 . . N
H4 0.995(4) -0.123(3) 0.7501(11) 0.058(6) Uiso d D 1 . . H
N5 0.5226(3) 0.26782(17) 0.82136(7) 0.0391(2) Uani d . 1 . . N
N6 0.6450(3) 0.01510(19) 0.91095(8) 0.0427(3) Uani d . 1 . . N
C1 0.6884(3) 0.15662(18) 0.77883(7) 0.0315(2) Uani d . 1 . . C
C2 0.7623(3) 0.00924(19) 0.83020(8) 0.0345(2) Uani d . 1 . . C
C7 0.7830(3) 0.18317(17) 0.68717(7) 0.0290(2) Uani d . 1 . . C
C8 0.5794(2) 0.28229(16) 0.48400(7) 0.0272(2) Uani d . 1 . . C
C9 0.9734(5) -0.2723(2) 0.85480(13) 0.0584(4) Uani d . 1 . . C
H9A 1.0425 -0.2245 0.9150 0.088 Uiso calc R 1 . . H
H9B 1.1133 -0.3425 0.8269 0.088 Uiso calc R 1 . . H
H9C 0.7933 -0.3514 0.8572 0.088 Uiso calc R 1 . . H

loop_
_atom_site_aniso_label
_atom_site_aniso_U_11
_atom_site_aniso_U_22
_atom_site_aniso_U_33
_atom_site_aniso_U_12
_atom_site_aniso_U_13
_atom_site_aniso_U_23
S1 0.03707(16) 0.04536(18) 0.02442(13) 0.01179(13) 0.00761(11) 0.00862(11)
S2 0.0547(2) 0.0600(2) 0.02679(15) 0.01054(17) 0.01389(14) 0.00926(14)
O1 0.0431(5) 0.0428(5) 0.0308(4) 0.0125(4) 0.0104(4) 0.0092(4)
N1 0.0356(5) 0.0451(6) 0.0243(4) 0.0110(4) 0.0083(4) 0.0118(4)
N2 0.0313(5) 0.0455(6) 0.0240(4) 0.0013(4) 0.0038(4) 0.0133(4)
N3 0.0319(5) 0.0414(6) 0.0305(5) 0.0036(4) 0.0043(4) 0.0053(4)
N4 0.0584(8) 0.0476(7) 0.0327(6) 0.0156(6) 0.0072(5) 0.0142(5)
N5 0.0447(6) 0.0460(6) 0.0282(5) 0.0076(5) 0.0090(4) 0.0075(4)
N6 0.0493(7) 0.0539(7) 0.0266(5) 0.0046(5) 0.0065(4) 0.0137(5)
C1 0.0344(6) 0.0386(6) 0.0218(5) 0.0025(5) 0.0036(4) 0.0069(4)
C2 0.0375(6) 0.0405(6) 0.0256(5) 0.0010(5) 0.0011(4) 0.0096(4)
C7 0.0310(5) 0.0342(6) 0.0217(4) 0.0014(4) 0.0025(4) 0.0057(4)
C8 0.0292(5) 0.0296(5) 0.0263(5) 0.0126(4) 0.0054(4) 0.0076(4)
C9 0.0754(12) 0.0492(9) 0.0563(10) 0.0171(8) 0.0045(9) 0.0225(8)

loop_
_atom_type_symbol
_atom_type_description
_atom_type_scat_dispersion_real
_atom_type_scat_dispersion_imag
_atom_type_scat_source
C C 0.0033 0.0016 'International Tables Vol C Tables 4.2.6.8 and 6.1.1.4'
H H 0.0000 0.0000 'International Tables Vol C Tables 4.2.6.8 and 6.1.1.4'
O O 0.0106 0.0060 'International Tables Vol C Tables 4.2.6.8 and 6.1.1.4'
N N 0.0061 0.0033 'International Tables Vol C Tables 4.2.6.8 and 6.1.1.4'
S S 0.1246 0.1234 'International Tables Vol C Tables 4.2.6.8 and 6.1.1.4'

loop_
_geom_angle_atom_site_label_1
_geom_angle_atom_site_label_2
_geom_angle_atom_site_label_3
_geom_angle
_geom_angle_publ_flag
N5 S2 N6 99.22(6) yes
C7 N1 N2 118.46(11) yes
C7 N1 H1 121.1(13) no
N2 N1 H1 119.0(14) no
C8 N2 N1 121.17(10) yes
C8 N2 H2 122.4(12) no
N1 N2 H2 115.5(12) no
C8 N3 H31 117.6(12) no
C8 N3 H32 119.7(13) no
H31 N3 H32 122.7(17) no
C2 N4 C9 121.90(13) yes
C2 N4 H4 120.6(14) no
C9 N4 H4 116.9(14) no
C1 N5 S2 107.22(9) yes
C2 N6 S2 107.59(10) yes
N5 C1 C2 113.94(11) yes
N5 C1 C7 121.91(11) yes
C2 C1 C7 124.15(12) yes
N6 C2 N4 122.61(12) yes
N6 C2 C1 112.04(13) yes
N4 C2 C1 125.35(11) yes
O1 C7 N1 122.81(11) yes
O1 C7 C1 121.71(11) yes
N1 C7 C1 115.46(11) yes
N3 C8 N2 118.16(10) yes
N3 C8 S1 122.96(9) yes
N2 C8 S1 118.88(9) yes
N4 C9 H9A 109.5 no
N4 C9 H9B 109.5 no
H9A C9 H9B 109.5 no
N4 C9 H9C 109.5 no
H9A C9 H9C 109.5 no
H9B C9 H9C 109.5 no

loop_
_geom_bond_atom_site_label_1
_geom_bond_atom_site_label_2
_geom_bond_site_symmetry_2
_geom_bond_distance
_geom_bond_publ_flag
S1 C8 . 1.6996(12) yes
S2 N5 . 1.6251(12) yes
S2 N6 . 1.6320(15) yes
O1 C7 . 1.2268(15) yes
N1 C7 . 1.3532(16) yes
N1 N2 . 1.3830(14) yes
N1 H1 . 0.854(15) no
N2 C8 . 1.3472(16) yes
N2 H2 . 0.853(14) no
N3 C8 . 1.3181(16) yes
N3 H31 . 0.864(14) no
N3 H32 . 0.856(14) no
N4 C2 . 1.340(2) yes
N4 C9 . 1.445(2) yes
N4 H4 . 0.844(15) no
N5 C1 . 1.3231(18) yes
N6 C2 . 1.3356(17) yes
C1 C2 . 1.4427(18) yes
C1 C7 . 1.4687(16) yes
C9 H9A . 0.9600 no
C9 H9B . 0.9600 no
C9 H9C . 0.9600 no

loop_
_geom_hbond_atom_site_label_D
_geom_hbond_atom_site_label_H
_geom_hbond_atom_site_label_A
_geom_hbond_site_symmetry_A
_geom_hbond_distance_DH
_geom_hbond_distance_HA
_geom_hbond_distance_DA
_geom_hbond_angle_DHA
_geom_hbond_publ_flag
N1 H1 S1 2_666 0.854(15) 2.723(18) 3.3446(14) 130.9(16) yes
N2 H2 S1 2_766 0.853(14) 2.478(14) 3.2896(14) 159.1(16) yes
N3 H31 O1 2_656 0.864(14) 2.203(15) 2.9830(17) 150.0(17) yes
N3 H32 O1 1_455 0.856(14) 2.218(15) 3.0268(16) 157.3(17) yes
N4 H4 O1 . 0.844(15) 2.264(19) 2.8393(16) 125.5(18) yes
N4 H4 S1 2_756 0.844(15) 2.864(17) 3.5924(16) 145.5(18) yes

loop_
_geom_torsion_atom_site_label_1
_geom_torsion_atom_site_label_2
_geom_torsion_atom_site_label_3
_geom_torsion_atom_site_label_4
_geom_torsion
_geom_torsion_publ_flag
C7 N1 N2 C8 105.95(14) no
N6 S2 N5 C1 -0.02(11) no
N5 S2 N6 C2 0.22(11) no
S2 N5 C1 C2 -0.19(14) no
S2 N5 C1 C7 179.23(9) no
S2 N6 C2 N4 179.28(12) no
S2 N6 C2 C1 -0.35(14) no
C9 N4 C2 N6 5.8(2) no
C9 N4 C2 C1 -174.62(15) no
N5 C1 C2 N6 0.37(17) no
C7 C1 C2 N6 -179.04(11) no
N5 C1 C2 N4 -179.25(13) no
C7 C1 C2 N4 1.3(2) no
N2 N1 C7 O1 -4.91(19) no
N2 N1 C7 C1 176.51(10) no
N5 C1 C7 O1 171.10(12) no
C2 C1 C7 O1 -9.54(19) no
N5 C1 C7 N1 -10.30(18) no
C2 C1 C7 N1 169.06(12) no
N1 N2 C8 N3 1.44(18) no
N1 N2 C8 S1 -178.02(9) no

loop_
_cod_related_entry_id
_cod_related_entry_database
_cod_related_entry_code
1 ChemSpider 21107505
